data_7039893
loop_
_publ_author_name
'Cross, Jasmine M.'
'Gallagher, Natalie'
'Gill, Jason H.'
'Jain, Mohit'
'McNeillis, Archibald W.'
'Rockley, Kimberly L.'
'Tscherny, Fiona H.'
'Wirszycz, Natasha J.'
'Yufit, Dmitry S.'
'Walton, James W.'

_publ_section_title
;
 Pyridylphosphinate metal complexes: synthesis, structural
 characterisation and biological activity.
;
_journal_issue 32
_journal_name_full 'Dalton transactions (Cambridge, England : 2003)'
_journal_page_first 12807
_journal_page_last 12813
_journal_paper_doi 10.1039/c6dt01264g
_journal_volume 45
_journal_year 2016
_chemical_formula_moiety 'C22 H25 Cl N O2 P Ru'
_chemical_formula_sum 'C22 H25 Cl N O2 P Ru'
_chemical_formula_weight 502.92
_chemical_name_systematic
;
 ? 
;
_space_group_crystal_system monoclinic
_space_group_IT_number 14
_space_group_name_Hall '-P 2ybc'
_space_group_name_H-M_alt 'P 1 21/c 1'
_symmetry_space_group_name_Hall '-P 2ybc'
_symmetry_space_group_name_H-M 'P 1 21/c 1'
_atom_sites_solution_hydrogens geom
_atom_sites_solution_primary direct
_atom_sites_solution_secondary difmap
_audit_creation_date 2015-01-19
_audit_creation_method
;
Olex2 1.2-beta
(compiled 2015.01.19 svn.r3143 for OlexSys, GUI svn.r4992)
;
_audit_update_record
;
2016-03-03 deposited with the CCDC.
2016-07-11 downloaded from the CCDC.
;
_cell_angle_alpha 90.00
_cell_angle_beta 91.5345(16)
_cell_angle_gamma 90.00
_cell_formula_units_Z 4
_cell_length_a 12.5685(6)
_cell_length_b 8.1196(4)
_cell_length_c 20.4312(10)
_cell_measurement_reflns_used 9956
_cell_measurement_temperature 120.0
_cell_measurement_theta_max 31.48
_cell_measurement_theta_min 2.54
_cell_volume 2084.28(18)
_computing_cell_refinement 'SAINT v8.34A (Bruker, 2013)'
_computing_data_collection 'APEX2 v.2013.4_1 (Bruker, 2013)'
_computing_data_reduction 'SAINT v8.34A (Bruker, 2013)'
_computing_molecular_graphics 'Olex2 (Dolomanov et al., 2009)'
_computing_publication_material 'Olex2 (Dolomanov et al., 2009)'
_computing_structure_refinement 'XL (Sheldrick, 2008)'
_computing_structure_solution 'XS (Sheldrick, 2008)'
_diffrn_ambient_temperature 120.0
_diffrn_detector 'Bruker PHOTON 100 CMOS'
_diffrn_detector_type 'CMOS sensor'
_diffrn_measured_fraction_theta_full 1.000
_diffrn_measured_fraction_theta_max 1.000
_diffrn_measurement_device 'Bruker D8 Venture'
_diffrn_measurement_device_type D8Venture
_diffrn_measurement_method '\f and \w scans'
_diffrn_radiation_monochromator 'focusing mirrors'
_diffrn_radiation_probe x-ray
_diffrn_radiation_type MoK\a
_diffrn_radiation_wavelength 0.71073
_diffrn_reflns_av_R_equivalents 0.0528
_diffrn_reflns_av_unetI/netI 0.0360
_diffrn_reflns_limit_h_max 17
_diffrn_reflns_limit_h_min -17
_diffrn_reflns_limit_k_max 11
_diffrn_reflns_limit_k_min -11
_diffrn_reflns_limit_l_max 28
_diffrn_reflns_limit_l_min -28
_diffrn_reflns_number 43150
_diffrn_reflns_theta_full 29.50
_diffrn_reflns_theta_max 29.50
_diffrn_reflns_theta_min 2.54
_diffrn_source 'ImuS microsource'
_diffrn_standards_number 0
_exptl_absorpt_coefficient_mu 0.975
_exptl_absorpt_correction_T_max 1.0000
_exptl_absorpt_correction_T_min 0.9219
_exptl_absorpt_correction_type multi-scan
_exptl_absorpt_process_details
;
SADABS-2014/4 (Bruker,2014/4) was used for absorption correction.
wR2(int) was 0.0940 before and 0.0502 after correction.
The Ratio of minimum to maximum transmission is 0.9219.
The \l/2 correction factor is 0.00150.
;
_exptl_crystal_colour 'clear dark brown'
_exptl_crystal_colour_lustre clear
_exptl_crystal_colour_modifier dark
_exptl_crystal_colour_primary brown
_exptl_crystal_density_diffrn 1.603
_exptl_crystal_density_method 'not measured'
_exptl_crystal_description plate
_exptl_crystal_F_000 1024
_exptl_crystal_size_max 0.31
_exptl_crystal_size_mid 0.3
_exptl_crystal_size_min 0.02
_refine_diff_density_max 0.582
_refine_diff_density_min -0.573
_refine_diff_density_rms 0.093
_refine_ls_extinction_method none
_refine_ls_goodness_of_fit_ref 1.040
_refine_ls_hydrogen_treatment constr
_refine_ls_matrix_type full
_refine_ls_number_parameters 257
_refine_ls_number_reflns 5811
_refine_ls_number_restraints 0
_refine_ls_restrained_S_all 1.040
_refine_ls_R_factor_all 0.0482
_refine_ls_R_factor_gt 0.0309
_refine_ls_shift/su_max 0.001
_refine_ls_shift/su_mean 0.000
_refine_ls_structure_factor_coef Fsqd
_refine_ls_weighting_details 'calc w=1/[\s^2^(Fo^2^)+(0.0200P)^2^+2.5000P] where P=(Fo^2^+2Fc^2^)/3'
_refine_ls_weighting_scheme calc
_refine_ls_wR_factor_gt 0.0580
_refine_ls_wR_factor_ref 0.0629
_reflns_number_gt 4673
_reflns_number_total 5811
_reflns_threshold_expression >2sigma(I)
_cod_data_source_file c6dt01264g2.cif
_cod_data_source_block 3_15srv015
_cod_depositor_comments
;
The following automatic conversions were performed:

'_diffrn_radiation_probe' value 'X-ray' changed to 'x-ray' according
to
/usr/data/users/saulius/crontab/automatic-downloads/rss-feeds/RSC/lib/dictionaries/cif_core.dic
dictionary named 'cif_core.dic' version 2.4.2 from 2011-04-26.

Automatic conversion script
Id: cif_fix_values 4268 2015-11-12 08:31:59Z antanas 

 Adding full bibliography for 7039893--7039894.cif.
;
_cod_database_code 7039893
_computing.bruker_data_scaling 'SADABS V2012/1 (Bruker AXS Inc.)'

_olex2_refinement_description
;
1. Fixed Uiso
 At 1.2 times of:
  All C(H) groups
 At 1.5 times of:
  All C(H,H,H) groups
2.a Ternary CH refined with riding coordinates:
 C20(H20)
2.b Aromatic/amide H refined with riding coordinates:
 C3(H3), C4(H4), C5(H5), C8(H8), C9(H9), C10(H10), C11(H11), C12(H12),
 C14(H14), C15(H15), C17(H17), C18(H18)
2.c Idealised Me refined as rotating group:
 C6(H6A,H6B,H6C), C19(H19A,H19B,H19C), C21(H21A,H21B,H21C), C22(H22A,H22B,H22C)
;

loop_
_space_group_symop_id
_space_group_symop_operation_xyz
1 'x, y, z'
2 '-x, y+1/2, -z+1/2'
3 '-x, -y, -z'
4 'x, -y-1/2, z-1/2'

loop_
_atom_site_label
_atom_site_type_symbol
_atom_site_fract_x
_atom_site_fract_y
_atom_site_fract_z
_atom_site_U_iso_or_equiv
_atom_site_adp_type
_atom_site_occupancy
_atom_site_calc_flag
_atom_site_refinement_flags_posn
Ru1 Ru 0.928604(13) 0.65893(2) 0.394099(8) 0.01292(5) Uani 1 d .
Cl1 Cl 0.97770(4) 0.39756(7) 0.34719(3) 0.02024(12) Uani 1 d .
P1 P 0.69134(4) 0.54631(7) 0.40983(3) 0.01460(11) Uani 1 d .
O1 O 0.80512(12) 0.53096(19) 0.43724(7) 0.0165(3) Uani 1 d .
O2 O 0.61612(13) 0.6577(2) 0.44216(8) 0.0234(3) Uani 1 d .
N1 N 0.81601(13) 0.6616(2) 0.31557(8) 0.0149(3) Uani 1 d .
C1 C 0.71442(16) 0.6132(3) 0.32559(11) 0.0151(4) Uani 1 d .
C2 C 0.63686(18) 0.6190(3) 0.27567(12) 0.0201(5) Uani 1 d .
C3 C 0.66667(19) 0.6728(3) 0.21431(12) 0.0248(5) Uani 1 d .
H3 H 0.6154 0.6786 0.1794 0.030 Uiso 1 calc R
C4 C 0.7707(2) 0.7178(3) 0.20399(12) 0.0250(5) Uani 1 d .
H4 H 0.7919 0.7526 0.1619 0.030 Uiso 1 calc R
C5 C 0.84356(19) 0.7118(3) 0.25570(11) 0.0211(5) Uani 1 d .
H5 H 0.9151 0.7439 0.2488 0.025 Uiso 1 calc R
C6 C 0.52381(18) 0.5690(4) 0.28734(13) 0.0314(6) Uani 1 d .
H6A H 0.5158 0.4505 0.2796 0.047 Uiso 1 calc GR
H6B H 0.4759 0.6297 0.2574 0.047 Uiso 1 calc GR
H6C H 0.5061 0.5942 0.3327 0.047 Uiso 1 calc GR
C7 C 0.63784(16) 0.3413(3) 0.40404(10) 0.0163(4) Uani 1 d .
C8 C 0.54527(17) 0.3018(3) 0.43686(11) 0.0195(5) Uani 1 d .
H8 H 0.5093 0.3845 0.4606 0.023 Uiso 1 calc R
C9 C 0.50581(18) 0.1433(3) 0.43498(11) 0.0237(5) Uani 1 d .
H9 H 0.4436 0.1168 0.4582 0.028 Uiso 1 calc R
C10 C 0.55620(19) 0.0232(3) 0.39955(12) 0.0253(5) Uani 1 d .
H10 H 0.5286 -0.0857 0.3982 0.030 Uiso 1 calc R
C11 C 0.6476(2) 0.0616(3) 0.36572(12) 0.0254(5) Uani 1 d .
H11 H 0.6815 -0.0206 0.3406 0.031 Uiso 1 calc R
C12 C 0.68918(18) 0.2199(3) 0.36855(12) 0.0213(5) Uani 1 d .
H12 H 0.7525 0.2453 0.3463 0.026 Uiso 1 calc R
C13 C 1.09475(17) 0.7424(3) 0.39394(11) 0.0181(5) Uani 1 d .
C14 C 1.07028(17) 0.6870(3) 0.45825(11) 0.0186(5) Uani 1 d .
H14 H 1.1146 0.6075 0.4795 0.022 Uiso 1 calc R
C15 C 0.98212(18) 0.7485(3) 0.49011(11) 0.0197(5) Uani 1 d .
H15 H 0.9672 0.7090 0.5327 0.024 Uiso 1 calc R
C16 C 0.91387(18) 0.8687(3) 0.46079(11) 0.0207(5) Uani 1 d .
C17 C 0.93891(17) 0.9245(3) 0.39762(12) 0.0196(5) Uani 1 d .
H17 H 0.8950 1.0053 0.3769 0.024 Uiso 1 calc R
C18 C 1.02839(17) 0.8627(3) 0.36438(11) 0.0189(5) Uani 1 d .
H18 H 1.0436 0.9027 0.3219 0.023 Uiso 1 calc R
C19 C 0.81650(19) 0.9250(3) 0.49590(13) 0.0293(6) Uani 1 d .
H19A H 0.7850 1.0198 0.4729 0.044 Uiso 1 calc GR
H19B H 0.8366 0.9568 0.5408 0.044 Uiso 1 calc GR
H19C H 0.7646 0.8351 0.4968 0.044 Uiso 1 calc GR
C20 C 1.19123(18) 0.6689(3) 0.36258(12) 0.0244(5) Uani 1 d .
H20 H 1.1925 0.5486 0.3731 0.029 Uiso 1 calc R
C21 C 1.2916(2) 0.7478(4) 0.39516(16) 0.0428(8) Uani 1 d .
H21A H 1.2951 0.8644 0.3831 0.064 Uiso 1 calc GR
H21B H 1.3553 0.6909 0.3802 0.064 Uiso 1 calc GR
H21C H 1.2879 0.7380 0.4429 0.064 Uiso 1 calc GR
C22 C 1.1916(2) 0.6860(4) 0.28895(13) 0.0363(7) Uani 1 d .
H22A H 1.1258 0.6391 0.2700 0.054 Uiso 1 calc GR
H22B H 1.2530 0.6272 0.2718 0.054 Uiso 1 calc GR
H22C H 1.1961 0.8028 0.2773 0.054 Uiso 1 calc GR

loop_
_atom_site_aniso_label
_atom_site_aniso_U_11
_atom_site_aniso_U_22
_atom_site_aniso_U_33
_atom_site_aniso_U_23
_atom_site_aniso_U_13
_atom_site_aniso_U_12
Ru1 0.01255(8) 0.01395(8) 0.01230(8) -0.00022(7) 0.00092(5) -0.00175(7)
Cl1 0.0207(3) 0.0202(3) 0.0199(3) -0.0060(2) 0.0018(2) 0.0026(2)
P1 0.0150(3) 0.0129(3) 0.0161(3) -0.0010(2) 0.0041(2) -0.0018(2)
O1 0.0177(7) 0.0178(8) 0.0138(7) 0.0024(6) 0.0013(6) -0.0043(6)
O2 0.0237(8) 0.0188(8) 0.0281(9) -0.0044(7) 0.0103(7) 0.0011(7)
N1 0.0163(8) 0.0136(9) 0.0149(8) 0.0007(7) 0.0011(7) -0.0016(7)
C1 0.0146(10) 0.0111(10) 0.0195(11) -0.0008(8) 0.0014(8) -0.0001(8)
C2 0.0179(11) 0.0177(11) 0.0245(12) 0.0013(9) -0.0030(9) 0.0000(8)
C3 0.0272(12) 0.0258(13) 0.0210(12) 0.0052(10) -0.0081(9) -0.0015(10)
C4 0.0307(13) 0.0268(13) 0.0173(12) 0.0061(10) -0.0020(10) -0.0065(10)
C5 0.0221(11) 0.0230(12) 0.0183(11) 0.0033(9) 0.0012(9) -0.0072(9)
C6 0.0181(12) 0.0452(17) 0.0308(14) 0.0036(12) -0.0038(10) -0.0044(11)
C7 0.0166(10) 0.0156(10) 0.0167(10) 0.0002(9) 0.0014(8) -0.0020(9)
C8 0.0193(11) 0.0238(12) 0.0156(11) 0.0000(9) 0.0027(8) -0.0021(9)
C9 0.0221(11) 0.0272(13) 0.0217(12) 0.0084(10) -0.0005(9) -0.0086(10)
C10 0.0277(13) 0.0166(12) 0.0312(13) 0.0064(10) -0.0085(10) -0.0062(10)
C11 0.0292(13) 0.0157(12) 0.0313(14) -0.0040(10) -0.0028(10) 0.0026(10)
C12 0.0203(11) 0.0193(11) 0.0243(12) -0.0006(9) 0.0025(9) 0.0006(9)
C13 0.0141(10) 0.0182(11) 0.0218(12) -0.0014(9) -0.0003(8) -0.0034(8)
C14 0.0176(10) 0.0174(12) 0.0206(11) 0.0005(9) -0.0049(8) -0.0041(8)
C15 0.0225(11) 0.0218(12) 0.0149(11) -0.0045(9) -0.0006(9) -0.0092(9)
C16 0.0203(11) 0.0193(12) 0.0224(11) -0.0093(9) 0.0007(9) -0.0062(9)
C17 0.0178(11) 0.0120(10) 0.0288(12) -0.0013(9) -0.0041(9) -0.0023(9)
C18 0.0184(10) 0.0180(12) 0.0203(11) 0.0015(9) -0.0008(8) -0.0060(9)
C19 0.0233(12) 0.0325(15) 0.0324(14) -0.0162(12) 0.0061(10) -0.0036(11)
C20 0.0191(11) 0.0261(13) 0.0281(12) -0.0014(11) 0.0036(9) 0.0005(10)
C21 0.0169(12) 0.061(2) 0.0507(19) -0.0158(16) 0.0036(12) 0.0000(13)
C22 0.0346(15) 0.0431(17) 0.0318(15) -0.0002(13) 0.0130(12) 0.0041(13)

loop_
_atom_type_symbol
_atom_type_description
_atom_type_scat_dispersion_real
_atom_type_scat_dispersion_imag
_atom_type_scat_source
C C 0.0033 0.0016 'International Tables Vol C Tables 4.2.6.8 and 6.1.1.4'
H H 0.0000 0.0000 'International Tables Vol C Tables 4.2.6.8 and 6.1.1.4'
Cl Cl 0.1484 0.1585 'International Tables Vol C Tables 4.2.6.8 and 6.1.1.4'
N N 0.0061 0.0033 'International Tables Vol C Tables 4.2.6.8 and 6.1.1.4'
O O 0.0106 0.0060 'International Tables Vol C Tables 4.2.6.8 and 6.1.1.4'
P P 0.1023 0.0942 'International Tables Vol C Tables 4.2.6.8 and 6.1.1.4'
Ru Ru -1.2594 0.8363 'International Tables Vol C Tables 4.2.6.8 and 6.1.1.4'

loop_
_geom_angle_atom_site_label_1
_geom_angle_atom_site_label_2
_geom_angle_atom_site_label_3
_geom_angle
O1 Ru1 Cl1 86.03(4)
O1 Ru1 N1 80.50(6)
O1 Ru1 C13 150.94(7)
O1 Ru1 C14 113.64(7)
O1 Ru1 C15 90.07(7)
O1 Ru1 C16 92.77(7)
O1 Ru1 C17 121.89(7)
O1 Ru1 C18 160.13(7)
N1 Ru1 Cl1 83.15(5)
N1 Ru1 C13 127.88(8)
N1 Ru1 C14 165.85(7)
N1 Ru1 C15 149.80(8)
N1 Ru1 C16 113.47(8)
N1 Ru1 C17 93.06(8)
N1 Ru1 C18 99.20(8)
C13 Ru1 Cl1 91.00(6)
C14 Ru1 Cl1 96.69(6)
C14 Ru1 C13 38.02(8)
C15 Ru1 Cl1 125.02(6)
C15 Ru1 C13 68.16(8)
C15 Ru1 C14 37.12(8)
C15 Ru1 C16 37.91(9)
C16 Ru1 Cl1 162.93(6)
C16 Ru1 C13 81.80(8)
C16 Ru1 C14 68.20(8)
C17 Ru1 Cl1 150.93(6)
C17 Ru1 C13 68.66(8)
C17 Ru1 C14 80.18(8)
C17 Ru1 C15 67.70(9)
C17 Ru1 C16 37.83(9)
C17 Ru1 C18 38.28(8)
C18 Ru1 Cl1 113.74(6)
C18 Ru1 C13 37.66(8)
C18 Ru1 C14 67.82(8)
C18 Ru1 C15 80.27(8)
C18 Ru1 C16 68.97(9)
O1 P1 C1 101.43(9)
O1 P1 C7 107.07(9)
O2 P1 O1 119.37(9)
O2 P1 C1 110.94(10)
O2 P1 C7 110.70(10)
C7 P1 C1 106.30(10)
P1 O1 Ru1 120.35(9)
C1 N1 Ru1 119.79(14)
C5 N1 Ru1 120.75(14)
C5 N1 C1 119.46(18)
N1 C1 P1 113.59(15)
N1 C1 C2 121.5(2)
C2 C1 P1 124.86(16)
C1 C2 C6 121.4(2)
C3 C2 C1 118.1(2)
C3 C2 C6 120.5(2)
C2 C3 H3 120.0
C4 C3 C2 120.1(2)
C4 C3 H3 120.0
C3 C4 H4 120.5
C3 C4 C5 119.1(2)
C5 C4 H4 120.5
N1 C5 C4 121.7(2)
N1 C5 H5 119.1
C4 C5 H5 119.1
C2 C6 H6A 109.5
C2 C6 H6B 109.5
C2 C6 H6C 109.5
H6A C6 H6B 109.5
H6A C6 H6C 109.5
H6B C6 H6C 109.5
C8 C7 P1 119.75(17)
C12 C7 P1 120.80(16)
C12 C7 C8 119.4(2)
C7 C8 H8 119.8
C9 C8 C7 120.3(2)
C9 C8 H8 119.8
C8 C9 H9 119.8
C10 C9 C8 120.3(2)
C10 C9 H9 119.8
C9 C10 H10 120.0
C9 C10 C11 119.9(2)
C11 C10 H10 120.0
C10 C11 H11 119.9
C12 C11 C10 120.1(2)
C12 C11 H11 119.9
C7 C12 H12 120.1
C11 C12 C7 119.9(2)
C11 C12 H12 120.1
C14 C13 Ru1 70.96(12)
C14 C13 C20 117.4(2)
C18 C13 Ru1 70.28(12)
C18 C13 C14 118.2(2)
C18 C13 C20 124.4(2)
C20 C13 Ru1 130.82(16)
Ru1 C14 H14 131.2
C13 C14 Ru1 71.03(12)
C13 C14 H14 119.7
C15 C14 Ru1 70.94(12)
C15 C14 C13 120.7(2)
C15 C14 H14 119.7
Ru1 C15 H15 130.3
C14 C15 Ru1 71.95(13)
C14 C15 H15 119.1
C14 C15 C16 121.9(2)
C16 C15 Ru1 71.44(13)
C16 C15 H15 119.1
C15 C16 Ru1 70.64(13)
C15 C16 C19 119.8(2)
C17 C16 Ru1 69.92(13)
C17 C16 C15 117.3(2)
C17 C16 C19 122.8(2)
C19 C16 Ru1 127.98(16)
Ru1 C17 H17 129.8
C16 C17 Ru1 72.26(13)
C16 C17 H17 119.3
C16 C17 C18 121.5(2)
C18 C17 Ru1 71.27(13)
C18 C17 H17 119.3
Ru1 C18 H18 130.3
C13 C18 Ru1 72.06(13)
C13 C18 C17 120.5(2)
C13 C18 H18 119.8
C17 C18 Ru1 70.45(12)
C17 C18 H18 119.8
C16 C19 H19A 109.5
C16 C19 H19B 109.5
C16 C19 H19C 109.5
H19A C19 H19B 109.5
H19A C19 H19C 109.5
H19B C19 H19C 109.5
C13 C20 H20 107.7
C13 C20 C21 108.0(2)
C13 C20 C22 114.2(2)
C21 C20 H20 107.7
C22 C20 H20 107.7
C22 C20 C21 111.5(2)
C20 C21 H21A 109.5
C20 C21 H21B 109.5
C20 C21 H21C 109.5
H21A C21 H21B 109.5
H21A C21 H21C 109.5
H21B C21 H21C 109.5
C20 C22 H22A 109.5
C20 C22 H22B 109.5
C20 C22 H22C 109.5
H22A C22 H22B 109.5
H22A C22 H22C 109.5
H22B C22 H22C 109.5

loop_
_geom_bond_atom_site_label_1
_geom_bond_atom_site_label_2
_geom_bond_distance
Ru1 Cl1 2.4155(6)
Ru1 O1 2.0829(14)
Ru1 N1 2.1109(17)
Ru1 C13 2.195(2)
Ru1 C14 2.194(2)
Ru1 C15 2.181(2)
Ru1 C16 2.192(2)
Ru1 C17 2.161(2)
Ru1 C18 2.172(2)
P1 O1 1.5269(16)
P1 O2 1.4769(16)
P1 C1 1.835(2)
P1 C7 1.798(2)
N1 C1 1.357(3)
N1 C5 1.343(3)
C1 C2 1.393(3)
C2 C3 1.389(3)
C2 C6 1.503(3)
C3 H3 0.9500
C3 C4 1.379(3)
C4 H4 0.9500
C4 C5 1.380(3)
C5 H5 0.9500
C6 H6A 0.9800
C6 H6B 0.9800
C6 H6C 0.9800
C7 C8 1.396(3)
C7 C12 1.393(3)
C8 H8 0.9500
C8 C9 1.379(3)
C9 H9 0.9500
C9 C10 1.379(4)
C10 H10 0.9500
C10 C11 1.391(3)
C11 H11 0.9500
C11 C12 1.388(3)
C12 H12 0.9500
C13 C14 1.430(3)
C13 C18 1.410(3)
C13 C20 1.509(3)
C14 H14 0.9500
C14 C15 1.393(3)
C15 H15 0.9500
C15 C16 1.421(3)
C16 C17 1.411(3)
C16 C19 1.506(3)
C17 H17 0.9500
C17 C18 1.421(3)
C18 H18 0.9500
C19 H19A 0.9800
C19 H19B 0.9800
C19 H19C 0.9800
C20 H20 1.0000
C20 C21 1.549(4)
C20 C22 1.511(4)
C21 H21A 0.9800
C21 H21B 0.9800
C21 H21C 0.9800
C22 H22A 0.9800
C22 H22B 0.9800
C22 H22C 0.9800

loop_
_geom_torsion_atom_site_label_1
_geom_torsion_atom_site_label_2
_geom_torsion_atom_site_label_3
_geom_torsion_atom_site_label_4
_geom_torsion
O2 P1 O1 Ru1 -99.90(12)
N1 C1 P1 O1 -12.68(17)
N1 C1 P1 O2 115.13(16)
C1 P1 O1 Ru1 22.25(12)
C2 C1 P1 O1 168.64(19)
C2 C1 P1 O2 -63.5(2)
C2 C1 P1 C7 56.9(2)
C7 P1 O1 Ru1 133.45(10)
C7 P1 C1 N1 -124.46(16)
C8 C7 P1 O1 122.35(18)
C8 C7 P1 O2 -9.3(2)
C8 C7 P1 C1 -129.85(18)
C12 C7 P1 O1 -56.0(2)
C12 C7 P1 O2 172.39(18)
C12 C7 P1 C1 51.8(2)
C14 C13 C20 C21 -75.3(3)
C14 C13 C20 C22 160.1(2)
C18 C13 C20 C21 103.9(3)
C18 C13 C20 C22 -20.6(3)
C21 C20 C13 Ru1 -163.2(2)
C22 C20 C13 Ru1 72.3(3)
